data_7151645
loop_
_publ_author_name
'\<C\'i\<zkov\'a, Martina'
'Kolivo\<ska, Viliam'
'C\'isa\<rov\'a, Ivana'
'\<Saman, David'
'Posp\'i\<sil, Lubom\'ir'
'Tepl\'y, Filip'

_publ_section_title
;
 Nitrogen heteroaromatic cations by [2+2+2] cycloaddition.
;
_journal_issue 2
_journal_name_full 'Organic &amp; biomolecular chemistry'
_journal_page_first 450
_journal_page_last 462
_journal_paper_doi 10.1039/C0OB00507J
_journal_volume 9
_journal_year 2011
_chemical_compound_source 'synthesized by the authors'
_chemical_formula_moiety 'C17 H18 N S, C F3 O3 S'
_chemical_formula_sum 'C18 H18 F3 N O3 S2'
_chemical_formula_weight 417.45
_chemical_name_systematic
;
?
;
_space_group_IT_number 29
_symmetry_cell_setting orthorhombic
_symmetry_space_group_name_Hall 'P 2c -2ac'
_symmetry_space_group_name_H-M 'P c a 21'
_atom_sites_solution_hydrogens geom
_atom_sites_solution_primary direct
_atom_sites_solution_secondary difmap
_audit_creation_method SHELXL-97
_cell_angle_alpha 90.00
_cell_angle_beta 90.00
_cell_angle_gamma 90.00
_cell_formula_units_Z 4
_cell_length_a 12.1750(2)
_cell_length_b 10.9843(2)
_cell_length_c 14.5988(2)
_cell_measurement_reflns_used 2559
_cell_measurement_temperature 150(2)
_cell_measurement_theta_max 27.5
_cell_measurement_theta_min 1
_cell_volume 1952.35(5)
_computing_cell_refinement 'COLLECT and DENZO'
_computing_data_collection 'COLLECT (Hooft, 1998) and DENZO (Otwinowski & Minor, 1997)'
_computing_data_reduction 'COLLECT and DENZO'
_computing_structure_refinement 'SHELXL-97 (Sheldrick, 1997)'
_computing_structure_solution 'SIR92 (Altomare et al., 1994)'
_diffrn_ambient_temperature 150(2)
_diffrn_detector_area_resol_mean 9.091
_diffrn_measured_fraction_theta_full 0.997
_diffrn_measured_fraction_theta_max 0.997
_diffrn_measurement_device_type 'Nonius KappaCCD area detector'
_diffrn_measurement_method '\f and \w scans to fill the Ewald sphere'
_diffrn_radiation_monochromator graphite
_diffrn_radiation_source 'fine-focus sealed tube'
_diffrn_radiation_type MoK\a
_diffrn_radiation_wavelength 0.71073
_diffrn_reflns_av_R_equivalents 0.0330
_diffrn_reflns_av_sigmaI/netI 0.0169
_diffrn_reflns_limit_h_max 15
_diffrn_reflns_limit_h_min -15
_diffrn_reflns_limit_k_max 14
_diffrn_reflns_limit_k_min -14
_diffrn_reflns_limit_l_max 18
_diffrn_reflns_limit_l_min -18
_diffrn_reflns_number 36253
_diffrn_reflns_theta_full 27.48
_diffrn_reflns_theta_max 27.48
_diffrn_reflns_theta_min 2.50
_diffrn_standards_number 0
_exptl_absorpt_coefficient_mu 0.318
_exptl_absorpt_correction_type none
_exptl_crystal_colour green
_exptl_crystal_density_diffrn 1.420
_exptl_crystal_density_method 'not measured'
_exptl_crystal_description plate
_exptl_crystal_F_000 864
_exptl_crystal_size_max 0.4
_exptl_crystal_size_mid 0.3
_exptl_crystal_size_min 0.25
_refine_diff_density_max 0.676
_refine_diff_density_min -0.254
_refine_diff_density_rms 0.045
_refine_ls_abs_structure_details 'Flack H D (1983), Acta Cryst. A39, 876-881'
_refine_ls_abs_structure_Flack 0.50(6)
_refine_ls_extinction_method none
_refine_ls_goodness_of_fit_ref 1.041
_refine_ls_hydrogen_treatment constr
_refine_ls_matrix_type full
_refine_ls_number_parameters 245
_refine_ls_number_reflns 4275
_refine_ls_number_restraints 1
_refine_ls_restrained_S_all 1.041
_refine_ls_R_factor_all 0.0362
_refine_ls_R_factor_gt 0.0333
_refine_ls_shift/su_max 0.001
_refine_ls_shift/su_mean 0.000
_refine_ls_structure_factor_coef Fsqd
_refine_ls_weighting_details 'calc w=1/[\s^2^(Fo^2^)+(0.0502P)^2^+0.8053P] where P=(Fo^2^+2Fc^2^)/3'
_refine_ls_weighting_scheme calc
_refine_ls_wR_factor_gt 0.0864
_refine_ls_wR_factor_ref 0.0893
_reflns_number_gt 4051
_reflns_number_total 4275
_reflns_threshold_expression I>2\s(I)
_cod_data_source_file C0OB00507J.TXT
_cod_data_source_block cerv-roz-etoac-benz-uochb
_cod_database_code 7151645

loop_
_symmetry_equiv_pos_as_xyz
'x, y, z'
'-x, -y, z+1/2'
'-x+1/2, y, z+1/2'
'x+1/2, -y, z'

loop_
_atom_site_label
_atom_site_type_symbol
_atom_site_fract_x
_atom_site_fract_y
_atom_site_fract_z
_atom_site_U_iso_or_equiv
_atom_site_adp_type
_atom_site_occupancy
_atom_site_symmetry_multiplicity
_atom_site_calc_flag
_atom_site_refinement_flags
_atom_site_disorder_assembly
_atom_site_disorder_group
C1 C 0.09263(15) 0.28850(17) 0.34773(15) 0.0269(4) Uani 1 1 d . . .
S2 S 0.23232(4) 0.29343(4) 0.36168(4) 0.02832(11) Uani 1 1 d . . .
C3 C 0.21595(16) 0.35019(17) 0.47199(13) 0.0239(4) Uani 1 1 d . . .
C4 C 0.29648(17) 0.38483(19) 0.53456(14) 0.0283(4) Uani 1 1 d . . .
H4 H 0.3724 0.3762 0.5209 0.034 Uiso 1 1 calc R . .
C5 C 0.2616(2) 0.43249(18) 0.61772(15) 0.0313(4) Uani 1 1 d . . .
H5 H 0.3147 0.4578 0.6614 0.038 Uiso 1 1 calc R . .
C6 C 0.15031(17) 0.4439(2) 0.63840(15) 0.0308(4) Uani 1 1 d . . .
H6 H 0.1293 0.4771 0.6959 0.037 Uiso 1 1 calc R . .
C7 C 0.07047(16) 0.40833(19) 0.57773(14) 0.0275(4) Uani 1 1 d . . .
H7 H -0.0052 0.4152 0.5926 0.033 Uiso 1 1 calc R . .
C8 C 0.10429(16) 0.36173(17) 0.49332(13) 0.0235(4) Uani 1 1 d . . .
N9 N 0.03736(14) 0.32511(16) 0.42039(12) 0.0248(3) Uani 1 1 d . . .
C10 C 0.04497(17) 0.2524(2) 0.26367(15) 0.0312(4) Uani 1 1 d . . .
C11 C 0.01140(19) 0.2251(2) 0.18950(16) 0.0352(5) Uani 1 1 d . . .
C12 C -0.0284(2) 0.1929(2) 0.09820(15) 0.0419(6) Uani 1 1 d . . .
H12A H 0.0327 0.1559 0.0632 0.050 Uiso 1 1 calc R . .
H12B H -0.0505 0.2683 0.0660 0.050 Uiso 1 1 calc R . .
C13 C -0.1246(2) 0.1054(2) 0.09815(18) 0.0462(6) Uani 1 1 d . . .
H13A H -0.1878 0.1453 0.1285 0.055 Uiso 1 1 calc R . .
H13B H -0.1459 0.0888 0.0339 0.055 Uiso 1 1 calc R . .
C14 C -0.1029(3) -0.0126(3) 0.1447(2) 0.0554(7) Uani 1 1 d . . .
H14A H -0.0767 0.0031 0.2078 0.067 Uiso 1 1 calc R . .
H14B H -0.0442 -0.0567 0.1115 0.067 Uiso 1 1 calc R . .
C15 C -0.2071(4) -0.0930(3) 0.1485(3) 0.0764(11) Uani 1 1 d . . .
H15A H -0.2628 -0.0533 0.1867 0.115 Uiso 1 1 calc R . .
H15B H -0.1886 -0.1725 0.1747 0.115 Uiso 1 1 calc R . .
H15C H -0.2361 -0.1041 0.0864 0.115 Uiso 1 1 calc R . .
C16 C -0.08337(16) 0.3297(2) 0.42343(15) 0.0286(4) Uani 1 1 d . . .
H16A H -0.1126 0.3257 0.3602 0.034 Uiso 1 1 calc R . .
H16B H -0.1068 0.4081 0.4506 0.034 Uiso 1 1 calc R . .
C17 C -0.13145(17) 0.2250(2) 0.47961(15) 0.0314(4) Uani 1 1 d . . .
H17A H -0.1037 0.2308 0.5432 0.038 Uiso 1 1 calc R . .
H17B H -0.2124 0.2337 0.4816 0.038 Uiso 1 1 calc R . .
C18 C -0.10409(19) 0.1045(2) 0.44277(16) 0.0355(5) Uani 1 1 d . . .
C19 C -0.0808(2) 0.0079(2) 0.41373(19) 0.0477(6) Uani 1 1 d . . .
H19 H -0.0621 -0.0700 0.3903 0.057 Uiso 1 1 calc R . .
C20 C 0.13582(19) 0.7562(2) 0.28069(16) 0.0372(5) Uani 1 1 d . . .
F1 F 0.22862(15) 0.7103(2) 0.24592(16) 0.0741(6) Uani 1 1 d . . .
F2 F 0.16235(16) 0.85564(15) 0.32674(13) 0.0643(5) Uani 1 1 d . . .
F3 F 0.07362(15) 0.79058(16) 0.21088(11) 0.0569(4) Uani 1 1 d . . .
O1 O 0.04832(16) 0.54510(15) 0.29101(13) 0.0458(4) Uani 1 1 d . . .
O2 O 0.14810(15) 0.62276(16) 0.42329(13) 0.0446(4) Uani 1 1 d . . .
O3 O -0.02890(14) 0.70811(17) 0.38217(13) 0.0449(4) Uani 1 1 d . . .
S1 S 0.06840(4) 0.64507(4) 0.35259(4) 0.02652(11) Uani 1 1 d . . .

loop_
_atom_site_aniso_label
_atom_site_aniso_U_11
_atom_site_aniso_U_22
_atom_site_aniso_U_33
_atom_site_aniso_U_23
_atom_site_aniso_U_13
_atom_site_aniso_U_12
C1 0.0275(8) 0.0294(8) 0.0238(9) 0.0015(8) 0.0002(8) -0.0006(6)
S2 0.0256(2) 0.0356(2) 0.0238(2) -0.0031(2) 0.0030(2) 0.00051(16)
C3 0.0255(9) 0.0244(9) 0.0217(9) 0.0020(7) 0.0018(7) 0.0005(7)
C4 0.0277(9) 0.0301(10) 0.0273(10) 0.0032(8) -0.0014(8) -0.0024(7)
C5 0.0376(12) 0.0324(9) 0.0239(10) 0.0017(8) -0.0028(8) -0.0054(9)
C6 0.0384(11) 0.0325(10) 0.0216(9) -0.0019(8) 0.0019(8) -0.0005(8)
C7 0.0284(10) 0.0284(9) 0.0257(9) -0.0008(8) 0.0033(7) -0.0002(7)
C8 0.0241(9) 0.0243(8) 0.0222(9) 0.0033(7) 0.0007(7) -0.0003(7)
N9 0.0255(8) 0.0261(7) 0.0229(8) 0.0017(6) -0.0008(6) -0.0004(6)
C10 0.0314(10) 0.0369(11) 0.0253(10) -0.0011(8) 0.0004(8) -0.0033(8)
C11 0.0380(11) 0.0404(11) 0.0272(11) 0.0000(9) 0.0018(9) -0.0082(9)
C12 0.0536(15) 0.0485(14) 0.0236(11) -0.0004(9) -0.0044(10) -0.0118(11)
C13 0.0506(15) 0.0515(15) 0.0365(13) -0.0047(11) -0.0075(11) -0.0024(12)
C14 0.0696(19) 0.0514(15) 0.0453(15) -0.0018(12) -0.0047(13) 0.0014(14)
C15 0.105(3) 0.0465(17) 0.077(2) -0.0144(16) 0.022(2) -0.0288(18)
C16 0.0223(9) 0.0357(10) 0.0278(10) 0.0011(8) -0.0014(7) 0.0046(8)
C17 0.0248(9) 0.0391(11) 0.0302(10) 0.0010(9) 0.0009(8) -0.0021(8)
C18 0.0361(11) 0.0407(12) 0.0296(10) 0.0082(9) -0.0031(9) -0.0056(9)
C19 0.0629(17) 0.0391(13) 0.0410(14) 0.0053(11) -0.0015(11) 0.0036(11)
C20 0.0373(11) 0.0450(12) 0.0293(11) 0.0102(10) -0.0013(9) -0.0041(10)
F1 0.0466(10) 0.0990(16) 0.0767(14) 0.0299(11) 0.0324(9) 0.0095(9)
F2 0.0859(13) 0.0494(9) 0.0575(11) 0.0156(7) -0.0172(9) -0.0330(8)
F3 0.0733(11) 0.0650(10) 0.0324(8) 0.0197(7) -0.0147(8) -0.0007(8)
O1 0.0577(11) 0.0320(8) 0.0477(10) -0.0065(7) -0.0103(8) 0.0013(7)
O2 0.0510(10) 0.0457(9) 0.0369(9) 0.0157(7) -0.0136(8) -0.0047(8)
O3 0.0315(8) 0.0555(10) 0.0476(11) -0.0025(8) 0.0131(7) 0.0036(7)
S1 0.0259(2) 0.0285(2) 0.0252(2) 0.0023(2) 0.0005(2) -0.00232(16)

loop_
_atom_type_symbol
_atom_type_description
_atom_type_scat_dispersion_real
_atom_type_scat_dispersion_imag
_atom_type_scat_source
C C 0.0033 0.0016 'International Tables Vol C Tables 4.2.6.8 and 6.1.1.4'
H H 0.0000 0.0000 'International Tables Vol C Tables 4.2.6.8 and 6.1.1.4'
N N 0.0061 0.0033 'International Tables Vol C Tables 4.2.6.8 and 6.1.1.4'
O O 0.0106 0.0060 'International Tables Vol C Tables 4.2.6.8 and 6.1.1.4'
F F 0.0171 0.0103 'International Tables Vol C Tables 4.2.6.8 and 6.1.1.4'
S S 0.1246 0.1234 'International Tables Vol C Tables 4.2.6.8 and 6.1.1.4'

loop_
_geom_angle_atom_site_label_1
_geom_angle_atom_site_label_2
_geom_angle_atom_site_label_3
_geom_angle
_geom_angle_site_symmetry_1
_geom_angle_site_symmetry_3
_geom_angle_publ_flag
N9 C1 C10 125.04(18) . . ?
N9 C1 S2 113.65(15) . . ?
C10 C1 S2 121.27(16) . . ?
C1 S2 C3 90.44(10) . . ?
C4 C3 C8 120.84(18) . . ?
C4 C3 S2 128.66(15) . . ?
C8 C3 S2 110.47(15) . . ?
C5 C4 C3 117.46(19) . . ?
C5 C4 H4 121.3 . . ?
C3 C4 H4 121.3 . . ?
C4 C5 C6 121.4(2) . . ?
C4 C5 H5 119.3 . . ?
C6 C5 H5 119.3 . . ?
C7 C6 C5 121.6(2) . . ?
C7 C6 H6 119.2 . . ?
C5 C6 H6 119.2 . . ?
C6 C7 C8 117.72(18) . . ?
C6 C7 H7 121.1 . . ?
C8 C7 H7 121.1 . . ?
C7 C8 N9 127.22(18) . . ?
C7 C8 C3 121.04(18) . . ?
N9 C8 C3 111.71(17) . . ?
C1 N9 C8 113.73(17) . . ?
C1 N9 C16 122.97(17) . . ?
C8 N9 C16 123.29(17) . . ?
C11 C10 C1 175.2(2) . . ?
C10 C11 C12 179.2(3) . . ?
C11 C12 C13 114.2(2) . . ?
C11 C12 H12A 108.7 . . ?
C13 C12 H12A 108.7 . . ?
C11 C12 H12B 108.7 . . ?
C13 C12 H12B 108.7 . . ?
H12A C12 H12B 107.6 . . ?
C14 C13 C12 114.5(2) . . ?
C14 C13 H13A 108.6 . . ?
C12 C13 H13A 108.6 . . ?
C14 C13 H13B 108.6 . . ?
C12 C13 H13B 108.6 . . ?
H13A C13 H13B 107.6 . . ?
C13 C14 C15 111.6(3) . . ?
C13 C14 H14A 109.3 . . ?
C15 C14 H14A 109.3 . . ?
C13 C14 H14B 109.3 . . ?
C15 C14 H14B 109.3 . . ?
H14A C14 H14B 108.0 . . ?
C14 C15 H15A 109.5 . . ?
C14 C15 H15B 109.5 . . ?
H15A C15 H15B 109.5 . . ?
C14 C15 H15C 109.5 . . ?
H15A C15 H15C 109.5 . . ?
H15B C15 H15C 109.5 . . ?
N9 C16 C17 111.91(17) . . ?
N9 C16 H16A 109.2 . . ?
C17 C16 H16A 109.2 . . ?
N9 C16 H16B 109.2 . . ?
C17 C16 H16B 109.2 . . ?
H16A C16 H16B 107.9 . . ?
C18 C17 C16 113.26(18) . . ?
C18 C17 H17A 108.9 . . ?
C16 C17 H17A 108.9 . . ?
C18 C17 H17B 108.9 . . ?
C16 C17 H17B 108.9 . . ?
H17A C17 H17B 107.7 . . ?
C19 C18 C17 179.1(3) . . ?
C18 C19 H19 180.0 . . ?
F2 C20 F3 107.2(2) . . ?
F2 C20 F1 107.3(2) . . ?
F3 C20 F1 107.4(2) . . ?
F2 C20 S1 111.93(17) . . ?
F3 C20 S1 112.33(16) . . ?
F1 C20 S1 110.48(17) . . ?
O2 S1 O3 114.98(12) . . ?
O2 S1 O1 115.64(11) . . ?
O3 S1 O1 114.50(11) . . ?
O2 S1 C20 103.04(10) . . ?
O3 S1 C20 102.91(11) . . ?
O1 S1 C20 103.27(12) . . ?

loop_
_geom_bond_atom_site_label_1
_geom_bond_atom_site_label_2
_geom_bond_distance
_geom_bond_site_symmetry_2
_geom_bond_publ_flag
C1 N9 1.319(3) . ?
C1 C10 1.414(3) . ?
C1 S2 1.7138(19) . ?
S2 C3 1.738(2) . ?
C3 C4 1.393(3) . ?
C3 C8 1.400(3) . ?
C4 C5 1.389(3) . ?
C4 H4 0.9500 . ?
C5 C6 1.394(3) . ?
C5 H5 0.9500 . ?
C6 C7 1.372(3) . ?
C6 H6 0.9500 . ?
C7 C8 1.396(3) . ?
C7 H7 0.9500 . ?
C8 N9 1.400(3) . ?
N9 C16 1.471(3) . ?
C10 C11 1.196(3) . ?
C11 C12 1.462(3) . ?
C12 C13 1.514(4) . ?
C12 H12A 0.9900 . ?
C12 H12B 0.9900 . ?
C13 C14 1.487(4) . ?
C13 H13A 0.9900 . ?
C13 H13B 0.9900 . ?
C14 C15 1.547(5) . ?
C14 H14A 0.9900 . ?
C14 H14B 0.9900 . ?
C15 H15A 0.9800 . ?
C15 H15B 0.9800 . ?
C15 H15C 0.9800 . ?
C16 C17 1.529(3) . ?
C16 H16A 0.9900 . ?
C16 H16B 0.9900 . ?
C17 C18 1.467(3) . ?
C17 H17A 0.9900 . ?
C17 H17B 0.9900 . ?
C18 C19 1.176(4) . ?
C19 H19 0.9500 . ?
C20 F2 1.323(3) . ?
C20 F3 1.325(3) . ?
C20 F1 1.337(3) . ?
C20 S1 1.807(2) . ?
O1 S1 1.4400(18) . ?
O2 S1 1.4377(17) . ?
O3 S1 1.4385(17) . ?

loop_
_cod_related_entry_id
_cod_related_entry_database
_cod_related_entry_code
1 ChemSpider 26993562
